data_2222923
loop_
_publ_author_name
'Song, Xiu-Mei'
'Li, Zhao-Yang'
'Wang, Zhao-Yang'
'Fu, Jian-Hua'

_publ_section_title <i>N</i>-{4-Bromo-2-[(<i>S</i>)-menthyloxy]-5-oxo-2,5-dihydro-3-furyl}-<small>L</small>-valine
_journal_coeditor_code XU2542
_journal_issue 8
_journal_name_full 'Acta Crystallographica Section E'
_journal_page_first o1838
_journal_paper_doi 10.1107/S1600536809026129
_journal_volume 65
_journal_year 2009
_chemical_formula_iupac 'C19 H30 Br N O5'
_chemical_formula_moiety 'C19 H30 Br N O5'
_chemical_formula_sum 'C19 H30 Br N O5'
_chemical_formula_weight 432.34
_chemical_name_systematic <i>N</i>-{4-Bromo-2-[(<i>S</i>)-menthyloxy]-5-oxo-2,5-dihydro-3-furyl}-L-valine
_space_group_IT_number 96
_symmetry_cell_setting tetragonal
_symmetry_space_group_name_Hall 'P 4nw 2abw'
_symmetry_space_group_name_H-M 'P 43 21 2'
_atom_sites_solution_hydrogens geom
_atom_sites_solution_primary direct
_atom_sites_solution_secondary difmap
_audit_creation_method SHELXL-97
_cell_angle_alpha 90.00
_cell_angle_beta 90.00
_cell_angle_gamma 90.00
_cell_formula_units_Z 8
_cell_length_a 10.5409(9)
_cell_length_b 10.5409(9)
_cell_length_c 39.388(7)
_cell_measurement_reflns_used 3973
_cell_measurement_temperature 293(2)
_cell_measurement_theta_max 19.27
_cell_measurement_theta_min 2.19
_cell_volume 4376.4(9)
_computing_cell_refinement 'SAINT (Bruker, 2004)'
_computing_data_collection 'APEX2 (Bruker, 2004)'
_computing_data_reduction 'SAINT (Bruker, 2004)'
_computing_molecular_graphics 'SHELXTL (Sheldrick, 2008)'
_computing_publication_material 'SHELXTL (Sheldrick, 2008)'
_computing_structure_refinement 'SHELXTL (Sheldrick, 2008)'
_computing_structure_solution 'SHELXTL (Sheldrick, 2008)'
_diffrn_ambient_temperature 293(2)
_diffrn_measured_fraction_theta_full 1.000
_diffrn_measured_fraction_theta_max 1.000
_diffrn_measurement_device_type 'Bruker APEXII area-detector'
_diffrn_measurement_method '\f and \w'
_diffrn_radiation_monochromator graphite
_diffrn_radiation_source 'fine-focus sealed tube'
_diffrn_radiation_type MoK\a
_diffrn_radiation_wavelength 0.71073
_diffrn_reflns_av_R_equivalents 0.0651
_diffrn_reflns_av_sigmaI/netI 0.0593
_diffrn_reflns_limit_h_max 12
_diffrn_reflns_limit_h_min -11
_diffrn_reflns_limit_k_max 9
_diffrn_reflns_limit_k_min -12
_diffrn_reflns_limit_l_max 46
_diffrn_reflns_limit_l_min -40
_diffrn_reflns_number 22304
_diffrn_reflns_theta_full 25.00
_diffrn_reflns_theta_max 25.00
_diffrn_reflns_theta_min 2.00
_diffrn_standards_decay_% 0
_diffrn_standards_interval_count 0
_diffrn_standards_interval_time 0
_diffrn_standards_number 0
_exptl_absorpt_coefficient_mu 1.905
_exptl_absorpt_correction_T_max 0.710
_exptl_absorpt_correction_T_min 0.558
_exptl_absorpt_correction_type multi-scan
_exptl_absorpt_process_details '(SADABS; Sheldrick, 2004)'
_exptl_crystal_colour colourless
_exptl_crystal_density_diffrn 1.312
_exptl_crystal_density_method 'not measured'
_exptl_crystal_description block
_exptl_crystal_F_000 1808.0
_exptl_crystal_size_max 0.30
_exptl_crystal_size_mid 0.22
_exptl_crystal_size_min 0.18
_refine_diff_density_max 0.430
_refine_diff_density_min -0.396
_refine_ls_abs_structure_details 'Flack (1983), 1526 Friedel pairs'
_refine_ls_abs_structure_Flack -0.001(11)
_refine_ls_extinction_method none
_refine_ls_goodness_of_fit_ref 1.033
_refine_ls_hydrogen_treatment constr
_refine_ls_matrix_type full
_refine_ls_number_parameters 241
_refine_ls_number_reflns 3859
_refine_ls_number_restraints 0
_refine_ls_restrained_S_all 1.033
_refine_ls_R_factor_all 0.0736
_refine_ls_R_factor_gt 0.0403
_refine_ls_shift/su_max 0.001
_refine_ls_shift/su_mean 0.000
_refine_ls_structure_factor_coef Fsqd
_refine_ls_weighting_details 'calc w=1/[\s^2^(Fo^2^)+(0.0221P)^2^+1.5196P] where P=(Fo^2^+2Fc^2^)/3'
_refine_ls_weighting_scheme calc
_refine_ls_wR_factor_gt 0.0742
_refine_ls_wR_factor_ref 0.0853
_reflns_number_gt 2726
_reflns_number_total 3859
_reflns_threshold_expression I>2sigma(I)
_cod_data_source_file xu2542.cif
_cod_data_source_block I
_cod_depositor_comments
;
The following automatic conversions were performed:
'_symmetry_cell_setting' value 'Tetragonal' changed to 'tetragonal'
according to '/home/saulius/struct/CIF-dictionaries/cif_core.dic'
dictionary named 'cif_core.dic' version 2.4.1 from 2010-06-29.

Automatic conversion script
Id: cif_fix_enum 1527 2010-12-29 10:47:43Z saulius 

The following automatic conversions were performed:

'_symmetry_cell_setting' value 'Tetragonal' changed to 'tetragonal'
according to /home/saulius/struct/CIF-dictionaries/cif_core.dic
dictionary named 'cif_core.dic' version 2.4.1 from 2010-06-29.

Automatic conversion script
Id: cif_fix_values 1715 2011-07-08 13:25:40Z adriana 
;
_cod_database_code 2222923
_cod_database_fobs_code 2222923

loop_
_symmetry_equiv_pos_as_xyz
'x, y, z'
'-x, -y, z+1/2'
'-y+1/2, x+1/2, z+3/4'
'y+1/2, -x+1/2, z+1/4'
'-x+1/2, y+1/2, -z+3/4'
'x+1/2, -y+1/2, -z+1/4'
'y, x, -z'
'-y, -x, -z+1/2'

loop_
_atom_site_type_symbol
_atom_site_label
_atom_site_fract_x
_atom_site_fract_y
_atom_site_fract_z
_atom_site_U_iso_or_equiv
_atom_site_adp_type
_atom_site_calc_flag
_atom_site_refinement_flags
_atom_site_occupancy
_atom_site_disorder_assembly
_atom_site_disorder_group
Br Br1 0.60721(4) 1.06205(6) 0.066070(11) 0.0784(2) Uani d . 1 . .
C C1 0.3102(4) 1.0150(4) -0.02299(8) 0.0413(9) Uani d . 1 . .
C C2 0.3657(3) 0.9857(3) 0.01146(8) 0.0421(9) Uani d . 1 . .
H H2 0.4503 1.0240 0.0126 0.051 Uiso calc R 1 . .
C C3 0.3802(4) 0.8413(4) 0.01711(9) 0.0599(12) Uani d . 1 . .
H H3 0.3900 0.8288 0.0416 0.072 Uiso calc R 1 . .
C C4 0.4988(5) 0.7874(5) 0.00061(13) 0.105(2) Uani d . 1 . .
H H4A 0.5138 0.7032 0.0090 0.157 Uiso calc R 1 . .
H H4B 0.5702 0.8404 0.0060 0.157 Uiso calc R 1 . .
H H4C 0.4875 0.7845 -0.0236 0.157 Uiso calc R 1 . .
C C5 0.3284(3) 1.0733(3) 0.06891(8) 0.0367(8) Uani d . 1 . .
C C6 0.4445(3) 1.0829(3) 0.08348(8) 0.0447(9) Uani d . 1 . .
C C7 0.4303(4) 1.1255(3) 0.11806(8) 0.0457(9) Uani d . 1 . .
C C8 0.2303(3) 1.1000(4) 0.09637(7) 0.0398(8) Uani d . 1 . .
H H8 0.1722 1.1677 0.0894 0.048 Uiso calc R 1 . .
C C9 0.0390(3) 1.0016(3) 0.11682(8) 0.0410(9) Uani d . 1 . .
H H9 -0.0103 1.0597 0.1026 0.049 Uiso calc R 1 . .
C C10 -0.0201(4) 0.8704(3) 0.11490(10) 0.0522(11) Uani d . 1 . .
H H10 0.0288 0.8163 0.1303 0.063 Uiso calc R 1 . .
C C11 -0.0114(5) 0.8091(4) 0.07965(11) 0.0685(13) Uani d . 1 . .
H H11 0.0778 0.8134 0.0728 0.082 Uiso calc R 1 . .
C C12 -0.1550(4) 0.8779(5) 0.12957(12) 0.0746(14) Uani d . 1 . .
H H12A -0.2064 0.9322 0.1152 0.090 Uiso calc R 1 . .
H H12B -0.1925 0.7939 0.1294 0.090 Uiso calc R 1 . .
C C13 -0.1566(4) 0.9290(5) 0.16525(11) 0.0748(14) Uani d . 1 . .
H H13A -0.1137 0.8694 0.1801 0.090 Uiso calc R 1 . .
H H13B -0.2438 0.9361 0.1728 0.090 Uiso calc R 1 . .
C C14 -0.0928(4) 1.0580(4) 0.16822(9) 0.0602(11) Uani d . 1 . .
H H14 -0.1425 1.1186 0.1548 0.072 Uiso calc R 1 . .
C C15 0.0400(3) 1.0516(4) 0.15277(9) 0.0504(10) Uani d . 1 . .
H H15A 0.0772 1.1358 0.1529 0.061 Uiso calc R 1 . .
H H15B 0.0929 0.9972 0.1667 0.061 Uiso calc R 1 . .
C C16 -0.0907(5) 1.1053(5) 0.20473(10) 0.0854(15) Uani d . 1 . .
H H16A -0.1760 1.1192 0.2124 0.128 Uiso calc R 1 . .
H H16B -0.0441 1.1835 0.2059 0.128 Uiso calc R 1 . .
H H16C -0.0506 1.0431 0.2189 0.128 Uiso calc R 1 . .
C C17 0.2621(5) 0.7689(5) 0.00673(12) 0.0897(16) Uani d . 1 . .
H H17A 0.2539 0.7706 -0.0175 0.134 Uiso calc R 1 . .
H H17B 0.1889 0.8078 0.0169 0.134 Uiso calc R 1 . .
H H17C 0.2687 0.6826 0.0143 0.134 Uiso calc R 1 . .
C C18 -0.0868(5) 0.8769(5) 0.05239(12) 0.0987(18) Uani d . 1 . .
H H18A -0.0734 0.8358 0.0309 0.148 Uiso calc R 1 . .
H H18B -0.0595 0.9636 0.0510 0.148 Uiso calc R 1 . .
H H18C -0.1754 0.8743 0.0580 0.148 Uiso calc R 1 . .
C C19 -0.0465(6) 0.6681(5) 0.08090(16) 0.123(2) Uani d . 1 . .
H H19A -0.1369 0.6595 0.0827 0.185 Uiso calc R 1 . .
H H19B -0.0070 0.6294 0.1003 0.185 Uiso calc R 1 . .
H H19C -0.0175 0.6271 0.0606 0.185 Uiso calc R 1 . .
N N1 0.2878(3) 1.0434(3) 0.03785(6) 0.0450(7) Uani d . 1 . .
H H1 0.2098 1.0594 0.0330 0.054 Uiso calc R 1 . .
O O1 0.3055(3) 1.1382(2) 0.12568(5) 0.0479(7) Uani d . 1 . .
O O2 0.5122(3) 1.1529(3) 0.13854(6) 0.0604(8) Uani d . 1 . .
O O3 0.1660(2) 0.9901(2) 0.10285(6) 0.0429(6) Uani d . 1 . .
O O4 0.3943(3) 0.9922(4) -0.04650(6) 0.0843(11) Uani d . 1 . .
H H4 0.3630 1.0057 -0.0652 0.127 Uiso calc R 1 . .
O O5 0.2048(3) 1.0509(3) -0.02793(6) 0.0596(8) Uani d . 1 . .

loop_
_atom_site_aniso_label
_atom_site_aniso_U_11
_atom_site_aniso_U_22
_atom_site_aniso_U_33
_atom_site_aniso_U_12
_atom_site_aniso_U_13
_atom_site_aniso_U_23
Br1 0.0465(2) 0.1398(5) 0.0488(2) 0.0113(3) -0.0033(2) -0.0117(3)
C1 0.047(2) 0.051(2) 0.0254(19) 0.0110(19) -0.0007(17) -0.0051(16)
C2 0.046(2) 0.054(3) 0.0255(18) 0.0083(18) -0.0002(15) -0.0037(16)
C3 0.093(3) 0.058(3) 0.029(2) 0.023(2) -0.006(2) 0.0020(18)
C4 0.136(5) 0.091(4) 0.087(4) 0.056(4) 0.017(4) -0.007(3)
C5 0.050(2) 0.038(2) 0.0221(18) 0.0055(18) 0.0006(16) 0.0007(15)
C6 0.052(2) 0.057(3) 0.0252(17) -0.002(2) -0.0005(17) 0.0033(16)
C7 0.061(3) 0.050(2) 0.0257(18) -0.010(2) -0.0028(19) 0.0072(17)
C8 0.051(2) 0.044(2) 0.0246(18) -0.001(2) 0.0024(16) -0.0045(18)
C9 0.042(2) 0.047(2) 0.034(2) 0.004(2) 0.0062(17) 0.0082(16)
C10 0.051(3) 0.051(3) 0.054(2) -0.004(2) -0.003(2) 0.0120(19)
C11 0.068(3) 0.052(3) 0.086(4) -0.004(2) -0.003(3) -0.018(2)
C12 0.060(3) 0.081(3) 0.083(4) -0.016(3) 0.007(2) 0.014(3)
C13 0.064(3) 0.098(4) 0.062(3) -0.004(3) 0.018(2) 0.019(3)
C14 0.066(3) 0.072(3) 0.043(2) 0.013(3) 0.014(2) 0.014(2)
C15 0.058(2) 0.058(2) 0.035(2) 0.000(2) 0.0067(18) 0.0044(18)
C16 0.108(4) 0.099(4) 0.049(3) 0.016(4) 0.030(3) 0.006(3)
C17 0.132(5) 0.068(3) 0.070(4) -0.016(3) -0.010(3) -0.004(3)
C18 0.121(5) 0.114(4) 0.061(3) 0.016(4) -0.021(3) -0.026(3)
C19 0.129(5) 0.064(3) 0.177(6) -0.020(4) -0.007(4) -0.038(4)
N1 0.0439(17) 0.066(2) 0.0249(15) 0.0106(16) -0.0028(13) -0.0058(15)
O1 0.0584(18) 0.0629(19) 0.0225(12) -0.0081(13) 0.0048(12) -0.0114(12)
O2 0.070(2) 0.082(2) 0.0288(14) -0.0203(15) -0.0116(14) -0.0017(13)
O3 0.0499(15) 0.0424(16) 0.0364(14) -0.0019(13) 0.0063(12) -0.0002(11)
O4 0.0685(19) 0.158(3) 0.0264(14) 0.041(2) 0.0074(14) 0.0028(16)
O5 0.0627(19) 0.083(2) 0.0334(15) 0.0299(17) -0.0063(12) -0.0061(14)

loop_
_atom_type_symbol
_atom_type_description
_atom_type_scat_dispersion_real
_atom_type_scat_dispersion_imag
_atom_type_scat_source
C C 0.0033 0.0016 'International Tables Vol C Tables 4.2.6.8 and 6.1.1.4'
H H 0.0000 0.0000 'International Tables Vol C Tables 4.2.6.8 and 6.1.1.4'
N N 0.0061 0.0033 'International Tables Vol C Tables 4.2.6.8 and 6.1.1.4'
O O 0.0106 0.0060 'International Tables Vol C Tables 4.2.6.8 and 6.1.1.4'
Br Br -0.2901 2.4595 'International Tables Vol C Tables 4.2.6.8 and 6.1.1.4'

loop_
_geom_angle_atom_site_label_1
_geom_angle_atom_site_label_2
_geom_angle_atom_site_label_3
_geom_angle_site_symmetry_1
_geom_angle_site_symmetry_3
_geom_angle
_geom_angle_publ_flag
O5 C1 O4 . . 125.2(3) ?
O5 C1 C2 . . 125.0(3) ?
O4 C1 C2 . . 109.7(3) ?
N1 C2 C1 . . 109.7(3) ?
N1 C2 C3 . . 111.4(3) ?
C1 C2 C3 . . 111.7(3) ?
N1 C2 H2 . . 108.0 ?
C1 C2 H2 . . 108.0 ?
C3 C2 H2 . . 108.0 ?
C17 C3 C4 . . 111.9(4) ?
C17 C3 C2 . . 112.0(4) ?
C4 C3 C2 . . 112.8(4) ?
C17 C3 H3 . . 106.5 ?
C4 C3 H3 . . 106.5 ?
C2 C3 H3 . . 106.5 ?
C3 C4 H4A . . 109.5 ?
C3 C4 H4B . . 109.5 ?
H4A C4 H4B . . 109.5 ?
C3 C4 H4C . . 109.5 ?
H4A C4 H4C . . 109.5 ?
H4B C4 H4C . . 109.5 ?
N1 C5 C6 . . 134.1(3) ?
N1 C5 C8 . . 118.5(3) ?
C6 C5 C8 . . 107.4(3) ?
C5 C6 C7 . . 109.3(3) ?
C5 C6 Br1 . . 131.9(2) ?
C7 C6 Br1 . . 118.7(3) ?
O2 C7 O1 . . 121.2(3) ?
O2 C7 C6 . . 128.8(4) ?
O1 C7 C6 . . 109.9(3) ?
O3 C8 O1 . . 110.9(3) ?
O3 C8 C5 . . 108.3(3) ?
O1 C8 C5 . . 104.1(3) ?
O3 C8 H8 . . 111.1 ?
O1 C8 H8 . . 111.1 ?
C5 C8 H8 . . 111.1 ?
O3 C9 C15 . . 112.2(3) ?
O3 C9 C10 . . 106.5(3) ?
C15 C9 C10 . . 111.6(3) ?
O3 C9 H9 . . 108.9 ?
C15 C9 H9 . . 108.9 ?
C10 C9 H9 . . 108.9 ?
C9 C10 C11 . . 113.9(3) ?
C9 C10 C12 . . 108.3(3) ?
C11 C10 C12 . . 114.6(4) ?
C9 C10 H10 . . 106.5 ?
C11 C10 H10 . . 106.5 ?
C12 C10 H10 . . 106.5 ?
C18 C11 C19 . . 110.7(4) ?
C18 C11 C10 . . 114.3(4) ?
C19 C11 C10 . . 111.4(4) ?
C18 C11 H11 . . 106.6 ?
C19 C11 H11 . . 106.6 ?
C10 C11 H11 . . 106.6 ?
C13 C12 C10 . . 112.3(4) ?
C13 C12 H12A . . 109.1 ?
C10 C12 H12A . . 109.1 ?
C13 C12 H12B . . 109.1 ?
C10 C12 H12B . . 109.1 ?
H12A C12 H12B . . 107.9 ?
C12 C13 C14 . . 112.7(3) ?
C12 C13 H13A . . 109.0 ?
C14 C13 H13A . . 109.0 ?
C12 C13 H13B . . 109.0 ?
C14 C13 H13B . . 109.0 ?
H13A C13 H13B . . 107.8 ?
C13 C14 C16 . . 111.8(3) ?
C13 C14 C15 . . 109.5(3) ?
C16 C14 C15 . . 112.2(4) ?
C13 C14 H14 . . 107.7 ?
C16 C14 H14 . . 107.7 ?
C15 C14 H14 . . 107.7 ?
C9 C15 C14 . . 112.5(3) ?
C9 C15 H15A . . 109.1 ?
C14 C15 H15A . . 109.1 ?
C9 C15 H15B . . 109.1 ?
C14 C15 H15B . . 109.1 ?
H15A C15 H15B . . 107.8 ?
C14 C16 H16A . . 109.5 ?
C14 C16 H16B . . 109.5 ?
H16A C16 H16B . . 109.5 ?
C14 C16 H16C . . 109.5 ?
H16A C16 H16C . . 109.5 ?
H16B C16 H16C . . 109.5 ?
C3 C17 H17A . . 109.5 ?
C3 C17 H17B . . 109.5 ?
H17A C17 H17B . . 109.5 ?
C3 C17 H17C . . 109.5 ?
H17A C17 H17C . . 109.5 ?
H17B C17 H17C . . 109.5 ?
C11 C18 H18A . . 109.5 ?
C11 C18 H18B . . 109.5 ?
H18A C18 H18B . . 109.5 ?
C11 C18 H18C . . 109.5 ?
H18A C18 H18C . . 109.5 ?
H18B C18 H18C . . 109.5 ?
C11 C19 H19A . . 109.5 ?
C11 C19 H19B . . 109.5 ?
H19A C19 H19B . . 109.5 ?
C11 C19 H19C . . 109.5 ?
H19A C19 H19C . . 109.5 ?
H19B C19 H19C . . 109.5 ?
C5 N1 C2 . . 124.9(3) ?
C5 N1 H1 . . 117.6 ?
C2 N1 H1 . . 117.6 ?
C7 O1 C8 . . 108.9(2) ?
C8 O3 C9 . . 117.2(2) ?
C1 O4 H4 . . 109.5 ?

loop_
_geom_bond_atom_site_label_1
_geom_bond_atom_site_label_2
_geom_bond_site_symmetry_2
_geom_bond_distance
_geom_bond_publ_flag
Br1 C6 . 1.861(4) ?
C1 O5 . 1.190(4) ?
C1 O4 . 1.304(4) ?
C1 C2 . 1.509(4) ?
C2 N1 . 1.458(4) ?
C2 C3 . 1.546(5) ?
C2 H2 . 0.9800 ?
C3 C17 . 1.516(6) ?
C3 C4 . 1.519(6) ?
C3 H3 . 0.9800 ?
C4 H4A . 0.9600 ?
C4 H4B . 0.9600 ?
C4 H4C . 0.9600 ?
C5 N1 . 1.334(4) ?
C5 C6 . 1.355(5) ?
C5 C8 . 1.523(4) ?
C6 C7 . 1.442(4) ?
C7 O2 . 1.217(4) ?
C7 O1 . 1.356(4) ?
C8 O3 . 1.366(4) ?
C8 O1 . 1.457(4) ?
C8 H8 . 0.9800 ?
C9 O3 . 1.452(4) ?
C9 C15 . 1.511(5) ?
C9 C10 . 1.518(5) ?
C9 H9 . 0.9800 ?
C10 C11 . 1.535(5) ?
C10 C12 . 1.537(6) ?
C10 H10 . 0.9800 ?
C11 C18 . 1.515(6) ?
C11 C19 . 1.532(6) ?
C11 H11 . 0.9800 ?
C12 C13 . 1.505(6) ?
C12 H12A . 0.9700 ?
C12 H12B . 0.9700 ?
C13 C14 . 1.522(6) ?
C13 H13A . 0.9700 ?
C13 H13B . 0.9700 ?
C14 C16 . 1.522(5) ?
C14 C15 . 1.528(5) ?
C14 H14 . 0.9800 ?
C15 H15A . 0.9700 ?
C15 H15B . 0.9700 ?
C16 H16A . 0.9600 ?
C16 H16B . 0.9600 ?
C16 H16C . 0.9600 ?
C17 H17A . 0.9600 ?
C17 H17B . 0.9600 ?
C17 H17C . 0.9600 ?
C18 H18A . 0.9600 ?
C18 H18B . 0.9600 ?
C18 H18C . 0.9600 ?
C19 H19A . 0.9600 ?
C19 H19B . 0.9600 ?
C19 H19C . 0.9600 ?
N1 H1 . 0.8600 ?
O4 H4 . 0.8200 ?

loop_
_geom_hbond_atom_site_label_D
_geom_hbond_atom_site_label_H
_geom_hbond_atom_site_label_A
_geom_hbond_site_symmetry_A
_geom_hbond_distance_DH
_geom_hbond_distance_HA
_geom_hbond_distance_DA
_geom_hbond_angle_DHA
N1 H1 O5 7_465 0.86 2.28 3.047(4) 148.6
O4 H4 O2 3_654 0.82 1.83 2.615(3) 159.7

loop_
_geom_torsion_atom_site_label_1
_geom_torsion_atom_site_label_2
_geom_torsion_atom_site_label_3
_geom_torsion_atom_site_label_4
_geom_torsion_site_symmetry_1
_geom_torsion_site_symmetry_2
_geom_torsion_site_symmetry_3
_geom_torsion_site_symmetry_4
_geom_torsion
_geom_torsion_publ_flag
O5 C1 C2 N1 . . . . -17.4(5) ?
O4 C1 C2 N1 . . . . 164.1(3) ?
O5 C1 C2 C3 . . . . 106.6(4) ?
O4 C1 C2 C3 . . . . -71.9(4) ?
N1 C2 C3 C17 . . . . 76.8(4) ?
C1 C2 C3 C17 . . . . -46.2(4) ?
N1 C2 C3 C4 . . . . -155.9(3) ?
C1 C2 C3 C4 . . . . 81.1(4) ?
N1 C5 C6 C7 . . . . 177.2(4) ?
C8 C5 C6 C7 . . . . -5.1(4) ?
N1 C5 C6 Br1 . . . . 1.8(6) ?
C8 C5 C6 Br1 . . . . 179.5(3) ?
C5 C6 C7 O2 . . . . -174.9(4) ?
Br1 C6 C7 O2 . . . . 1.2(5) ?
C5 C6 C7 O1 . . . . 2.2(4) ?
Br1 C6 C7 O1 . . . . 178.3(2) ?
N1 C5 C8 O3 . . . . 66.1(4) ?
C6 C5 C8 O3 . . . . -112.0(3) ?
N1 C5 C8 O1 . . . . -175.8(3) ?
C6 C5 C8 O1 . . . . 6.1(4) ?
O3 C9 C10 C11 . . . . -51.4(4) ?
C15 C9 C10 C11 . . . . -174.1(3) ?
O3 C9 C10 C12 . . . . 179.8(3) ?
C15 C9 C10 C12 . . . . 57.1(4) ?
C9 C10 C11 C18 . . . . -65.5(5) ?
C12 C10 C11 C18 . . . . 60.0(5) ?
C9 C10 C11 C19 . . . . 168.0(4) ?
C12 C10 C11 C19 . . . . -66.5(5) ?
C9 C10 C12 C13 . . . . -56.3(5) ?
C11 C10 C12 C13 . . . . 175.3(4) ?
C10 C12 C13 C14 . . . . 55.7(5) ?
C12 C13 C14 C16 . . . . -177.6(4) ?
C12 C13 C14 C15 . . . . -52.6(5) ?
O3 C9 C15 C14 . . . . -177.3(3) ?
C10 C9 C15 C14 . . . . -57.9(4) ?
C13 C14 C15 C9 . . . . 53.7(4) ?
C16 C14 C15 C9 . . . . 178.5(3) ?
C6 C5 N1 C2 . . . . 13.4(6) ?
C8 C5 N1 C2 . . . . -164.1(3) ?
C1 C2 N1 C5 . . . . -156.4(3) ?
C3 C2 N1 C5 . . . . 79.5(4) ?
O2 C7 O1 C8 . . . . 179.3(3) ?
C6 C7 O1 C8 . . . . 1.9(4) ?
O3 C8 O1 C7 . . . . 111.4(3) ?
C5 C8 O1 C7 . . . . -4.8(4) ?
O1 C8 O3 C9 . . . . 91.0(3) ?
C5 C8 O3 C9 . . . . -155.3(3) ?
C15 C9 O3 C8 . . . . -68.8(3) ?
C10 C9 O3 C8 . . . . 168.9(3) ?

loop_
_cod_related_entry_id
_cod_related_entry_database
_cod_related_entry_code
1 ChemSpider 24742793
